data_7100248
loop_
_publ_author_name
'Liu, Shuxia'
'Xie, Linhua'
'Gao, Bo'
'Zhang, Chundan'
'Sun, Chunyan'
'Li, Dehui'
'Su, Zhongmin'

_publ_section_title
;
 An organic--inorganic hybrid material constructed from a three-dimensional
 coordination complex cationic framework and entrapped hexadecavanadate
 clusters
;
_journal_coden_ASTM CHCOFS
_journal_issue 40
_journal_name_full
;
 Chemical Communications (Cambridge, United Kingdom)
;
_journal_page_first 5023
_journal_page_last 5025
_journal_paper_doi 10.1039/b508930a
_journal_year 2005
_chemical_formula_sum 'C50 H52 Cl N10 Ni2 O44 V16'
_chemical_formula_weight 2464.93
_space_group_IT_number 118
_symmetry_cell_setting tetragonal
_symmetry_space_group_name_Hall 'P -4 -2n'
_symmetry_space_group_name_H-M 'P -4 n 2'
_cell_angle_alpha 90.00
_cell_angle_beta 90.00
_cell_angle_gamma 90.00
_cell_formula_units_Z 2
_cell_length_a 17.074(2)
_cell_length_b 17.074(2)
_cell_length_c 14.606(3)
_cell_measurement_temperature 293(2)
_cell_volume 4257.8(12)
_diffrn_ambient_temperature 293(2)
_exptl_crystal_density_diffrn 1.923
_cod_database_code 7100248

loop_
_symmetry_equiv_pos_as_xyz
'x, y, z'
'-x, -y, z'
'y, -x, -z'
'-y, x, -z'
'x+1/2, -y+1/2, z+1/2'
'-x+1/2, y+1/2, z+1/2'
'y+1/2, x+1/2, -z+1/2'
'-y+1/2, -x+1/2, -z+1/2'

loop_
_atom_site_label
_atom_site_type_symbol
_atom_site_fract_x
_atom_site_fract_y
_atom_site_fract_z
_atom_site_U_iso_or_equiv
_atom_site_adp_type
_atom_site_occupancy
_atom_site_symmetry_multiplicity
_atom_site_calc_flag
_atom_site_refinement_flags
_atom_site_disorder_assembly
_atom_site_disorder_group
V1 V 0.88775(5) 0.12199(5) 0.12781(5) 0.00985(18) Uani 1 1 d . . .
V2 V 0.81549(5) 0.04844(6) -0.08919(7) 0.0145(2) Uani 1 1 d . . .
V3 V 0.81166(5) -0.03214(5) 0.08662(7) 0.0140(2) Uani 1 1 d . . .
V4 V 1.07144(7) 0.06526(7) 0.23011(6) 0.0285(3) Uani 1 1 d . . .
Cl1 Cl 0.0000 0.0000 0.0000 0.0308(6) Uani 1 4 d S . .
Ni1 Ni 0.75463(4) 0.25463(4) 0.2500 0.00803(18) Uani 1 2 d S . .
N1 N 0.6611(3) 0.2220(3) 0.1607(4) 0.0168(10) Uani 1 1 d . . .
N2 N 0.7864(3) 0.3491(3) 0.1594(3) 0.0129(9) Uani 1 1 d . . .
C1 C 0.8039(5) 0.3357(4) 0.0730(6) 0.0332(18) Uani 1 1 d . . .
H1 H 0.8142 0.2844 0.0551 0.040 Uiso 1 1 calc R . .
C2 C 0.8078(6) 0.3960(4) 0.0056(5) 0.0356(19) Uani 1 1 d . . .
H2 H 0.8193 0.3846 -0.0552 0.043 Uiso 1 1 calc R . .
C3 C 0.7940(4) 0.4707(4) 0.0333(5) 0.0191(13) Uani 1 1 d . . .
C4 C 0.7745(5) 0.4853(3) 0.1249(5) 0.0268(15) Uani 1 1 d . . .
H4 H 0.7630 0.5358 0.1446 0.032 Uiso 1 1 calc R . .
C5 C 0.7729(4) 0.4236(4) 0.1845(5) 0.0228(14) Uani 1 1 d . . .
H5 H 0.7619 0.4338 0.2457 0.027 Uiso 1 1 calc R . .
C6 C 0.5872(4) 0.2359(5) 0.1842(5) 0.0244(14) Uani 1 1 d . . .
H6 H 0.5769 0.2504 0.2444 0.029 Uiso 1 1 calc R . .
C7 C 0.5252(4) 0.2299(5) 0.1249(5) 0.0308(17) Uani 1 1 d . . .
H7 H 0.4748 0.2398 0.1460 0.037 Uiso 1 1 calc R . .
C8 C 0.5363(4) 0.2093(4) 0.0337(5) 0.0228(14) Uani 1 1 d . . .
C9 C 0.6121(4) 0.1881(4) 0.0126(4) 0.0220(14) Uani 1 1 d . . .
H9 H 0.6228 0.1685 -0.0455 0.026 Uiso 1 1 calc R . .
C10 C 0.6711(3) 0.1947(4) 0.0730(4) 0.0167(12) Uani 1 1 d . . .
H10 H 0.7211 0.1801 0.0546 0.020 Uiso 1 1 calc R . .
O1 O 0.8295(2) 0.1824(2) 0.1818(2) 0.0117(7) Uani 1 1 d . . .
O2 O 0.9912(2) 0.1298(2) 0.1820(3) 0.0138(8) Uani 1 1 d . . .
O3 O 0.9411(2) 0.1858(3) 0.0384(3) 0.0171(8) Uani 1 1 d . . .
O4 O 0.8715(3) 0.0199(2) 0.1812(3) 0.0174(9) Uani 1 1 d . . .
O5 O 0.8203(2) 0.0731(2) 0.0367(3) 0.0147(8) Uani 1 1 d . . .
O6 O 0.8795(2) 0.1329(3) -0.1226(2) 0.0206(8) Uani 1 1 d . . .
O7 O 0.7288(3) 0.0690(3) -0.1249(4) 0.0276(11) Uani 1 1 d . . .
O8 O 0.7236(3) -0.0433(3) 0.1224(3) 0.0236(9) Uani 1 1 d . . .
O9 O 1.1131(3) 0.1047(4) 0.3176(3) 0.0376(12) Uani 1 1 d . . .
O10 O 1.0000 0.0000 0.2836(3) 0.0229(11) Uani 1 2 d S . .

loop_
_atom_site_aniso_label
_atom_site_aniso_U_11
_atom_site_aniso_U_22
_atom_site_aniso_U_33
_atom_site_aniso_U_23
_atom_site_aniso_U_13
_atom_site_aniso_U_12
V1 0.0095(4) 0.0077(4) 0.0123(3) -0.0010(3) 0.0009(3) 0.0029(3)
V2 0.0116(4) 0.0160(5) 0.0160(5) 0.0002(4) -0.0017(4) 0.0001(3)
V3 0.0130(4) 0.0148(4) 0.0144(5) 0.0008(4) 0.0001(4) 0.0004(4)
V4 0.0353(7) 0.0323(7) 0.0180(4) -0.0080(4) -0.0118(4) 0.0197(5)
Cl1 0.0217(8) 0.0217(8) 0.0491(16) 0.000 0.000 0.000
Ni1 0.0082(3) 0.0082(3) 0.0077(3) -0.0003(2) 0.0003(2) 0.0006(3)
N1 0.012(2) 0.017(2) 0.022(3) 0.001(2) 0.001(2) 0.0031(18)
N2 0.023(2) 0.009(2) 0.007(2) 0.0019(17) 0.0046(18) 0.0008(18)
C1 0.043(4) 0.016(3) 0.040(5) 0.008(3) 0.013(3) 0.002(3)
C2 0.070(6) 0.022(3) 0.015(3) 0.015(3) -0.006(3) 0.001(3)
C3 0.020(3) 0.015(3) 0.022(3) 0.001(2) -0.005(2) -0.002(2)
C4 0.045(4) 0.005(3) 0.030(4) 0.007(2) -0.001(3) 0.001(3)
C5 0.022(3) 0.023(3) 0.023(3) -0.006(3) 0.007(3) -0.003(3)
C6 0.014(3) 0.047(4) 0.013(3) -0.010(3) -0.003(2) -0.002(3)
C7 0.014(3) 0.046(4) 0.032(4) -0.023(4) -0.001(3) 0.001(3)
C8 0.025(3) 0.021(3) 0.023(4) -0.003(3) -0.014(3) 0.001(2)
C9 0.018(3) 0.039(4) 0.009(3) -0.010(3) 0.002(2) 0.008(3)
C10 0.013(3) 0.029(3) 0.008(3) -0.001(2) 0.003(2) 0.010(2)
O1 0.0067(17) 0.017(2) 0.0113(14) -0.0042(14) -0.0023(13) 0.0027(13)
O2 0.0131(19) 0.0111(18) 0.017(2) -0.0004(16) 0.0015(15) -0.0026(15)
O3 0.014(2) 0.018(2) 0.018(2) -0.0026(17) 0.0041(17) 0.0011(15)
O4 0.025(2) 0.0112(19) 0.016(2) 0.0003(15) 0.0030(17) 0.0064(17)
O5 0.016(2) 0.018(2) 0.0098(18) -0.0007(15) -0.0023(15) 0.0081(16)
O6 0.013(2) 0.026(2) 0.0221(17) 0.0051(17) 0.0001(16) -0.0036(16)
O7 0.017(2) 0.023(2) 0.042(3) 0.011(2) -0.006(2) 0.0012(17)
O8 0.017(2) 0.029(2) 0.025(2) 0.0035(19) 0.0065(18) -0.0059(18)
O9 0.041(3) 0.051(4) 0.0206(19) -0.008(2) -0.012(2) 0.010(2)
O10 0.019(3) 0.029(4) 0.021(2) 0.000 0.000 0.003(2)

loop_
_geom_bond_atom_site_label_1
_geom_bond_atom_site_label_2
_geom_bond_distance
_geom_bond_site_symmetry_2
_geom_bond_publ_flag
V1 O1 1.636(3) . ?
V1 O4 1.930(4) . ?
V1 O3 1.930(4) . ?
V1 O2 1.940(4) . ?
V1 O5 1.947(4) . ?
V1 V3 2.9958(14) . ?
V1 V2 2.9975(14) 3_665 ?
V2 O7 1.607(5) . ?
V2 O6 1.875(5) . ?
V2 O5 1.889(4) . ?
V2 O2 1.914(4) 4_645 ?
V2 O3 1.977(4) 4_645 ?
V2 V3 2.9140(13) . ?
V2 V4 2.9217(15) 4_645 ?
V2 V1 2.9975(14) 4_645 ?
V3 O8 1.604(4) . ?
V3 O6 1.856(4) 4_645 ?
V3 O3 1.882(5) 4_645 ?
V3 O4 1.934(5) . ?
V3 O5 1.945(4) . ?
V3 V4 2.9488(15) 2_755 ?
V4 O9 1.610(4) . ?
V4 O10 1.827(2) . ?
V4 O4 1.890(4) 2_755 ?
V4 O2 1.893(4) . ?
V4 O6 2.110(4) 3_665 ?
V4 V2 2.9217(15) 3_665 ?
V4 V3 2.9488(15) 2_755 ?
Ni1 O1 2.036(3) 7_545 ?
Ni1 O1 2.036(3) . ?
Ni1 N1 2.136(5) . ?
Ni1 N1 2.136(5) 7_545 ?
Ni1 N2 2.156(5) 7_545 ?
Ni1 N2 2.156(5) . ?
N1 C6 1.329(8) . ?
N1 C10 1.374(8) . ?
N2 C1 1.316(9) . ?
N2 C5 1.344(8) . ?
C1 C2 1.426(9) . ?
C2 C3 1.358(10) . ?
C3 C4 1.400(10) . ?
C3 C8 1.488(7) 4_655 ?
C4 C5 1.367(9) . ?
C6 C7 1.372(9) . ?
C7 C8 1.390(10) . ?
C8 C9 1.380(9) . ?
C8 C3 1.488(7) 3_565 ?
C9 C10 1.343(9) . ?
O2 V2 1.914(4) 3_665 ?
O3 V3 1.882(5) 3_665 ?
O3 V2 1.977(4) 3_665 ?
O4 V4 1.890(4) 2_755 ?
O6 V3 1.856(4) 3_665 ?
O6 V4 2.110(4) 4_645 ?
O10 V4 1.827(2) 2_755 ?
